data_7151687
loop_
_publ_author_name
'Jin, Zhichao'
'Yu, Feng'
'Wang, Xiao'
'Huang, Huicai'
'Luo, Xiaoyan'
'Liang, Xinmiao'
'Ye, Jinxing'

_publ_section_title
;
 A one-pot asymmetric organocatalytic tandem reaction for the synthesis
 of oxazine derivatives.
;
_journal_issue 6
_journal_name_full 'Organic &amp; biomolecular chemistry'
_journal_page_first 1809
_journal_page_last 1816
_journal_paper_doi 10.1039/C0OB00669F
_journal_volume 9
_journal_year 2011
_chemical_absolute_configuration ad
_chemical_formula_sum 'C20 H16 Br N O5'
_chemical_formula_weight 430.25
_chemical_name_systematic
;
?
;
_space_group_IT_number 4
_symmetry_cell_setting monoclinic
_symmetry_space_group_name_Hall 'P 2yb'
_symmetry_space_group_name_H-M 'P 1 21 1'
_atom_sites_solution_hydrogens geom
_atom_sites_solution_primary direct
_atom_sites_solution_secondary difmap
_audit_creation_method SHELXL-97
_cell_angle_alpha 90.00
_cell_angle_beta 97.552(2)
_cell_angle_gamma 90.00
_cell_formula_units_Z 2
_cell_length_a 8.2259(12)
_cell_length_b 12.3386(17)
_cell_length_c 9.1136(13)
_cell_measurement_reflns_used 1784
_cell_measurement_temperature 293(2)
_cell_measurement_theta_max 46.779
_cell_measurement_theta_min 4.995
_cell_volume 917.0(2)
_computing_cell_refinement 'Bruker SMART'
_computing_data_collection 'Bruker SMART'
_computing_data_reduction 'Bruker SHELXTL'
_computing_molecular_graphics 'Bruker SHELXTL'
_computing_publication_material 'Bruker SHELXTL'
_computing_structure_refinement 'SHELXL-97 (Sheldrick, 1997)'
_computing_structure_solution 'SHELXS-97 (Sheldrick, 1990)'
_diffrn_ambient_temperature 293(2)
_diffrn_measured_fraction_theta_full 0.994
_diffrn_measured_fraction_theta_max 0.994
_diffrn_measurement_device_type 'CCD area detector'
_diffrn_measurement_method 'phi and omega scans'
_diffrn_radiation_monochromator graphite
_diffrn_radiation_source 'fine-focus sealed tube'
_diffrn_radiation_type MoK\a
_diffrn_radiation_wavelength 0.71073
_diffrn_reflns_av_R_equivalents 0.0347
_diffrn_reflns_av_sigmaI/netI 0.0602
_diffrn_reflns_limit_h_max 10
_diffrn_reflns_limit_h_min -10
_diffrn_reflns_limit_k_max 15
_diffrn_reflns_limit_k_min -14
_diffrn_reflns_limit_l_max 7
_diffrn_reflns_limit_l_min -11
_diffrn_reflns_number 5418
_diffrn_reflns_theta_full 27.00
_diffrn_reflns_theta_max 27.00
_diffrn_reflns_theta_min 2.25
_exptl_absorpt_coefficient_mu 2.273
_exptl_absorpt_correction_T_max 1.0000
_exptl_absorpt_correction_T_min 0.6354
_exptl_absorpt_correction_type empirical
_exptl_absorpt_process_details sadabs
_exptl_crystal_colour colorless
_exptl_crystal_density_diffrn 1.558
_exptl_crystal_density_method 'not measured'
_exptl_crystal_description prismatic
_exptl_crystal_F_000 436
_exptl_crystal_size_max 0.355
_exptl_crystal_size_mid 0.256
_exptl_crystal_size_min 0.208
_refine_diff_density_max 0.479
_refine_diff_density_min -0.428
_refine_diff_density_rms 0.061
_refine_ls_abs_structure_details 'Flack H D (1983), Acta Cryst. A39, 876-881'
_refine_ls_abs_structure_Flack 0.085(13)
_refine_ls_extinction_coef 0.014(2)
_refine_ls_extinction_expression Fc^*^=kFc[1+0.001xFc^2^\l^3^/sin(2\q)]^-1/4^
_refine_ls_extinction_method SHELXL
_refine_ls_goodness_of_fit_ref 0.896
_refine_ls_hydrogen_treatment constr
_refine_ls_matrix_type full
_refine_ls_number_parameters 246
_refine_ls_number_reflns 3774
_refine_ls_number_restraints 1
_refine_ls_restrained_S_all 0.896
_refine_ls_R_factor_all 0.0661
_refine_ls_R_factor_gt 0.0468
_refine_ls_shift/su_max 0.000
_refine_ls_shift/su_mean 0.000
_refine_ls_structure_factor_coef Fsqd
_refine_ls_weighting_details 'calc w=1/[\s^2^(Fo^2^)+(0.0576P)^2^+0.0000P] where P=(Fo^2^+2Fc^2^)/3'
_refine_ls_weighting_scheme calc
_refine_ls_wR_factor_gt 0.1032
_refine_ls_wR_factor_ref 0.1086
_reflns_number_gt 2584
_reflns_number_total 3774
_reflns_threshold_expression >2sigma(I)
_cod_data_source_file C0OB00669F.TXT
_cod_data_source_block YEJIN2
_cod_depositor_comments
;
The following automatic conversions were performed:
'_symmetry_cell_setting' value 'Monoclinic' changed to 'monoclinic'
according to '/home/saulius/struct/CIF-dictionaries/cif_core.dic'
dictionary named 'cif_core.dic' version 2.4.1 from 2010-06-29.

Automatic conversion script
Id: cif_fix_enum 1555 2011-01-17 13:19:09Z saulius 
;
_cod_original_sg_symbol_H-M P2(1)
_cod_database_code 7151687

loop_
_symmetry_equiv_pos_as_xyz
'x, y, z'
'-x, y+1/2, -z'

loop_
_atom_site_label
_atom_site_type_symbol
_atom_site_fract_x
_atom_site_fract_y
_atom_site_fract_z
_atom_site_U_iso_or_equiv
_atom_site_adp_type
_atom_site_occupancy
_atom_site_symmetry_multiplicity
_atom_site_calc_flag
_atom_site_refinement_flags
_atom_site_disorder_assembly
_atom_site_disorder_group
Br Br 0.49094(7) 0.27141(7) 0.75669(6) 0.0779(2) Uani 1 1 d . . .
O1 O 0.0579(4) 0.2191(3) 0.2001(4) 0.0611(9) Uani 1 1 d . . .
O2 O 0.0614(4) 0.3100(2) 0.4080(3) 0.0466(7) Uani 1 1 d . . .
O3 O 0.1417(4) 0.6481(2) 0.3724(3) 0.0525(8) Uani 1 1 d . . .
O4 O 0.3496(5) 0.7240(3) 0.6754(4) 0.0833(11) Uani 1 1 d . . .
O5 O 0.4626(4) 0.5795(3) 0.5827(4) 0.0722(10) Uani 1 1 d . . .
N1 N -0.0050(4) 0.4959(2) 0.4032(3) 0.0391(7) Uani 1 1 d . . .
C1 C 0.0182(5) 0.3011(3) 0.2582(5) 0.0478(12) Uani 1 1 d . . .
C2 C -0.0241(5) 0.3942(3) 0.4776(4) 0.0407(9) Uani 1 1 d . . .
H2 H -0.1410 0.3760 0.4682 0.049 Uiso 1 1 calc R . .
C3 C -0.0748(5) 0.4917(3) 0.2517(4) 0.0416(9) Uani 1 1 d . . .
C4 C -0.0673(5) 0.3927(3) 0.1817(4) 0.0424(9) Uani 1 1 d . . .
C5 C -0.1352(5) 0.3824(4) 0.0337(5) 0.0557(12) Uani 1 1 d . . .
H5 H -0.1299 0.3164 -0.0149 0.067 Uiso 1 1 calc R . .
C6 C -0.2096(6) 0.4698(5) -0.0398(5) 0.0626(13) Uani 1 1 d . . .
H6 H -0.2560 0.4630 -0.1381 0.075 Uiso 1 1 calc R . .
C7 C -0.2158(6) 0.5684(5) 0.0321(5) 0.0626(13) Uani 1 1 d . . .
H7 H -0.2659 0.6276 -0.0183 0.075 Uiso 1 1 calc R . .
C8 C -0.1489(6) 0.5790(4) 0.1763(5) 0.0540(11) Uani 1 1 d . . .
H8 H -0.1534 0.6454 0.2239 0.065 Uiso 1 1 calc R . .
C9 C 0.0443(5) 0.3958(3) 0.6394(4) 0.0447(10) Uani 1 1 d . . .
H9A H 0.0543 0.3219 0.6758 0.054 Uiso 1 1 calc R . .
H9B H -0.0319 0.4335 0.6942 0.054 Uiso 1 1 calc R . .
C10 C 0.2103(5) 0.4506(3) 0.6675(4) 0.0388(9) Uani 1 1 d . . .
H10 H 0.2851 0.4133 0.6091 0.047 Uiso 1 1 calc R . .
C11 C 0.1867(5) 0.5680(3) 0.6096(4) 0.0397(9) Uani 1 1 d . . .
H11 H 0.1107 0.6034 0.6687 0.048 Uiso 1 1 calc R . .
C12 C 0.1095(5) 0.5742(3) 0.4500(4) 0.0398(9) Uani 1 1 d . . .
C13 C 0.2809(5) 0.4438(3) 0.8285(4) 0.0445(10) Uani 1 1 d . . .
C14 C 0.3944(5) 0.3668(4) 0.8852(5) 0.0518(11) Uani 1 1 d . . .
C15 C 0.4466(6) 0.3564(5) 1.0334(6) 0.0676(14) Uani 1 1 d . . .
H15 H 0.5182 0.3007 1.0669 0.081 Uiso 1 1 calc R . .
C16 C 0.3939(7) 0.4273(5) 1.1325(5) 0.0693(16) Uani 1 1 d . . .
H16 H 0.4318 0.4220 1.2329 0.083 Uiso 1 1 calc R . .
C17 C 0.2843(7) 0.5064(5) 1.0807(5) 0.0659(14) Uani 1 1 d . . .
H17 H 0.2471 0.5549 1.1470 0.079 Uiso 1 1 calc R . .
C18 C 0.2285(6) 0.5151(4) 0.9325(5) 0.0559(12) Uani 1 1 d . . .
H18 H 0.1541 0.5696 0.9003 0.067 Uiso 1 1 calc R . .
C19 C 0.3399(6) 0.6339(4) 0.6272(5) 0.0534(12) Uani 1 1 d . . .
C20 C 0.6204(7) 0.6345(6) 0.6032(7) 0.107(2) Uani 1 1 d . . .
H20A H 0.6120 0.7014 0.5491 0.160 Uiso 1 1 calc R . .
H20B H 0.7015 0.5891 0.5674 0.160 Uiso 1 1 calc R . .
H20C H 0.6517 0.6491 0.7065 0.160 Uiso 1 1 calc R . .

loop_
_atom_site_aniso_label
_atom_site_aniso_U_11
_atom_site_aniso_U_22
_atom_site_aniso_U_33
_atom_site_aniso_U_23
_atom_site_aniso_U_13
_atom_site_aniso_U_12
Br 0.0772(4) 0.0649(3) 0.0857(4) -0.0106(3) -0.0116(2) 0.0258(3)
O1 0.064(2) 0.0486(19) 0.072(2) -0.0166(18) 0.0156(18) 0.0028(16)
O2 0.0582(18) 0.0306(13) 0.0502(16) -0.0024(12) 0.0037(14) 0.0019(12)
O3 0.070(2) 0.0424(16) 0.0455(17) 0.0063(14) 0.0094(15) -0.0111(14)
O4 0.106(3) 0.059(2) 0.080(2) -0.0076(19) -0.006(2) -0.033(2)
O5 0.0490(19) 0.077(2) 0.090(3) 0.018(2) 0.0080(18) -0.0148(18)
N1 0.0433(19) 0.0326(16) 0.0403(18) -0.0002(14) 0.0015(15) -0.0025(14)
C1 0.042(3) 0.046(3) 0.057(3) -0.006(2) 0.010(2) -0.005(2)
C2 0.037(2) 0.036(2) 0.049(2) -0.0022(18) 0.0037(18) -0.0028(17)
C3 0.036(2) 0.041(2) 0.047(2) 0.0006(18) 0.0032(18) -0.0073(18)
C4 0.036(2) 0.047(2) 0.044(2) -0.0047(19) 0.0046(18) -0.0086(18)
C5 0.050(3) 0.068(3) 0.050(3) -0.009(2) 0.011(2) -0.013(2)
C6 0.065(3) 0.084(4) 0.038(2) 0.008(3) 0.006(2) -0.013(3)
C7 0.060(3) 0.073(3) 0.052(3) 0.013(3) -0.002(2) -0.006(3)
C8 0.057(3) 0.043(2) 0.060(3) 0.007(2) 0.002(2) 0.004(2)
C9 0.051(3) 0.040(2) 0.041(2) 0.0021(18) 0.0019(19) -0.0077(19)
C10 0.043(2) 0.032(2) 0.042(2) 0.0024(17) 0.0068(18) 0.0005(17)
C11 0.047(2) 0.0309(19) 0.041(2) -0.0037(17) 0.0072(18) -0.0020(18)
C12 0.044(2) 0.032(2) 0.045(2) -0.0034(18) 0.0125(19) 0.0025(18)
C13 0.047(2) 0.043(2) 0.045(2) -0.0008(19) 0.008(2) -0.012(2)
C14 0.049(3) 0.051(3) 0.054(3) 0.004(2) -0.001(2) -0.004(2)
C15 0.053(3) 0.079(3) 0.066(3) 0.021(3) -0.010(3) -0.011(3)
C16 0.062(3) 0.101(5) 0.042(3) 0.009(3) -0.006(3) -0.032(3)
C17 0.068(3) 0.087(4) 0.047(3) -0.001(3) 0.020(3) -0.024(3)
C18 0.059(3) 0.065(3) 0.046(3) 0.000(2) 0.014(2) -0.005(2)
C19 0.061(3) 0.054(3) 0.041(2) 0.010(2) -0.010(2) -0.009(2)
C20 0.055(4) 0.138(6) 0.124(5) 0.057(5) 0.000(4) -0.031(4)

loop_
_atom_type_symbol
_atom_type_description
_atom_type_scat_dispersion_real
_atom_type_scat_dispersion_imag
_atom_type_scat_source
C C 0.0033 0.0016 'International Tables Vol C Tables 4.2.6.8 and 6.1.1.4'
H H 0.0000 0.0000 'International Tables Vol C Tables 4.2.6.8 and 6.1.1.4'
N N 0.0061 0.0033 'International Tables Vol C Tables 4.2.6.8 and 6.1.1.4'
O O 0.0106 0.0060 'International Tables Vol C Tables 4.2.6.8 and 6.1.1.4'
Br Br -0.2901 2.4595 'International Tables Vol C Tables 4.2.6.8 and 6.1.1.4'

loop_
_geom_angle_atom_site_label_1
_geom_angle_atom_site_label_2
_geom_angle_atom_site_label_3
_geom_angle
_geom_angle_site_symmetry_1
_geom_angle_site_symmetry_3
_geom_angle_publ_flag
C1 O2 C2 114.6(3) . . ?
C19 O5 C20 115.4(5) . . ?
C12 N1 C3 119.8(3) . . ?
C12 N1 C2 125.2(3) . . ?
C3 N1 C2 111.6(3) . . ?
O1 C1 O2 117.0(4) . . ?
O1 C1 C4 125.5(4) . . ?
O2 C1 C4 117.4(3) . . ?
N1 C2 O2 109.2(3) . . ?
N1 C2 C9 113.5(3) . . ?
O2 C2 C9 107.3(3) . . ?
N1 C2 H2 108.9 . . ?
O2 C2 H2 108.9 . . ?
C9 C2 H2 108.9 . . ?
C8 C3 C4 120.3(4) . . ?
C8 C3 N1 123.5(4) . . ?
C4 C3 N1 116.2(4) . . ?
C3 C4 C5 119.3(4) . . ?
C3 C4 C1 120.8(3) . . ?
C5 C4 C1 119.8(4) . . ?
C6 C5 C4 119.8(4) . . ?
C6 C5 H5 120.1 . . ?
C4 C5 H5 120.1 . . ?
C5 C6 C7 120.1(4) . . ?
C5 C6 H6 120.0 . . ?
C7 C6 H6 120.0 . . ?
C8 C7 C6 120.4(5) . . ?
C8 C7 H7 119.8 . . ?
C6 C7 H7 119.8 . . ?
C7 C8 C3 120.2(5) . . ?
C7 C8 H8 119.9 . . ?
C3 C8 H8 119.9 . . ?
C2 C9 C10 112.5(3) . . ?
C2 C9 H9A 109.1 . . ?
C10 C9 H9A 109.1 . . ?
C2 C9 H9B 109.1 . . ?
C10 C9 H9B 109.1 . . ?
H9A C9 H9B 107.8 . . ?
C13 C10 C9 111.3(3) . . ?
C13 C10 C11 113.6(3) . . ?
C9 C10 C11 106.9(3) . . ?
C13 C10 H10 108.3 . . ?
C9 C10 H10 108.3 . . ?
C11 C10 H10 108.3 . . ?
C19 C11 C12 108.6(3) . . ?
C19 C11 C10 114.1(4) . . ?
C12 C11 C10 113.2(3) . . ?
C19 C11 H11 106.8 . . ?
C12 C11 H11 106.8 . . ?
C10 C11 H11 106.8 . . ?
O3 C12 N1 122.9(4) . . ?
O3 C12 C11 120.4(4) . . ?
N1 C12 C11 116.5(3) . . ?
C14 C13 C18 115.5(4) . . ?
C14 C13 C10 123.8(4) . . ?
C18 C13 C10 120.6(4) . . ?
C15 C14 C13 122.8(5) . . ?
C15 C14 Br 116.5(4) . . ?
C13 C14 Br 120.7(3) . . ?
C14 C15 C16 120.4(5) . . ?
C14 C15 H15 119.8 . . ?
C16 C15 H15 119.8 . . ?
C15 C16 C17 118.7(5) . . ?
C15 C16 H16 120.7 . . ?
C17 C16 H16 120.7 . . ?
C16 C17 C18 121.0(5) . . ?
C16 C17 H17 119.5 . . ?
C18 C17 H17 119.5 . . ?
C17 C18 C13 121.5(5) . . ?
C17 C18 H18 119.2 . . ?
C13 C18 H18 119.2 . . ?
O4 C19 O5 124.8(5) . . ?
O4 C19 C11 124.2(5) . . ?
O5 C19 C11 111.0(4) . . ?
O5 C20 H20A 109.5 . . ?
O5 C20 H20B 109.5 . . ?
H20A C20 H20B 109.5 . . ?
O5 C20 H20C 109.5 . . ?
H20A C20 H20C 109.5 . . ?
H20B C20 H20C 109.5 . . ?

loop_
_geom_bond_atom_site_label_1
_geom_bond_atom_site_label_2
_geom_bond_distance
_geom_bond_site_symmetry_2
_geom_bond_publ_flag
Br C14 1.906(5) . ?
O1 C1 1.206(5) . ?
O2 C1 1.370(5) . ?
O2 C2 1.447(5) . ?
O3 C12 1.204(5) . ?
O4 C19 1.194(6) . ?
O5 C19 1.320(6) . ?
O5 C20 1.455(6) . ?
N1 C12 1.377(5) . ?
N1 C3 1.425(5) . ?
N1 C2 1.444(5) . ?
C1 C4 1.459(6) . ?
C2 C9 1.507(6) . ?
C2 H2 0.9800 . ?
C3 C8 1.376(6) . ?
C3 C4 1.384(5) . ?
C4 C5 1.397(6) . ?
C5 C6 1.372(7) . ?
C5 H5 0.9300 . ?
C6 C7 1.385(7) . ?
C6 H6 0.9300 . ?
C7 C8 1.363(6) . ?
C7 H7 0.9300 . ?
C8 H8 0.9300 . ?
C9 C10 1.516(5) . ?
C9 H9A 0.9700 . ?
C9 H9B 0.9700 . ?
C10 C13 1.508(5) . ?
C10 C11 1.545(5) . ?
C10 H10 0.9800 . ?
C11 C19 1.491(6) . ?
C11 C12 1.510(6) . ?
C11 H11 0.9800 . ?
C13 C14 1.383(6) . ?
C13 C18 1.402(6) . ?
C14 C15 1.368(6) . ?
C15 C16 1.369(7) . ?
C15 H15 0.9300 . ?
C16 C17 1.369(7) . ?
C16 H16 0.9300 . ?
C17 C18 1.372(7) . ?
C17 H17 0.9300 . ?
C18 H18 0.9300 . ?
C20 H20A 0.9600 . ?
C20 H20B 0.9600 . ?
C20 H20C 0.9600 . ?

loop_
_geom_torsion_atom_site_label_1
_geom_torsion_atom_site_label_2
_geom_torsion_atom_site_label_3
_geom_torsion_atom_site_label_4
_geom_torsion
_geom_torsion_site_symmetry_1
_geom_torsion_site_symmetry_2
_geom_torsion_site_symmetry_3
_geom_torsion_site_symmetry_4
_geom_torsion_publ_flag
C2 O2 C1 O1 -164.5(3) . . . . ?
C2 O2 C1 C4 17.4(5) . . . . ?
C12 N1 C2 O2 -97.2(4) . . . . ?
C3 N1 C2 O2 61.8(4) . . . . ?
C12 N1 C2 C9 22.4(5) . . . . ?
C3 N1 C2 C9 -178.6(3) . . . . ?
C1 O2 C2 N1 -53.9(4) . . . . ?
C1 O2 C2 C9 -177.3(3) . . . . ?
C12 N1 C3 C8 -53.7(5) . . . . ?
C2 N1 C3 C8 146.0(4) . . . . ?
C12 N1 C3 C4 127.3(4) . . . . ?
C2 N1 C3 C4 -33.0(5) . . . . ?
C8 C3 C4 C5 0.2(6) . . . . ?
N1 C3 C4 C5 179.2(4) . . . . ?
C8 C3 C4 C1 176.9(4) . . . . ?
N1 C3 C4 C1 -4.1(6) . . . . ?
O1 C1 C4 C3 -165.3(4) . . . . ?
O2 C1 C4 C3 12.6(6) . . . . ?
O1 C1 C4 C5 11.3(6) . . . . ?
O2 C1 C4 C5 -170.7(4) . . . . ?
C3 C4 C5 C6 -0.6(6) . . . . ?
C1 C4 C5 C6 -177.4(4) . . . . ?
C4 C5 C6 C7 0.7(7) . . . . ?
C5 C6 C7 C8 -0.3(7) . . . . ?
C6 C7 C8 C3 -0.1(7) . . . . ?
C4 C3 C8 C7 0.2(7) . . . . ?
N1 C3 C8 C7 -178.7(4) . . . . ?
N1 C2 C9 C10 -43.7(5) . . . . ?
O2 C2 C9 C10 77.0(4) . . . . ?
C2 C9 C10 C13 -175.9(3) . . . . ?
C2 C9 C10 C11 59.5(4) . . . . ?
C13 C10 C11 C19 57.5(5) . . . . ?
C9 C10 C11 C19 -179.4(3) . . . . ?
C13 C10 C11 C12 -177.7(3) . . . . ?
C9 C10 C11 C12 -54.5(4) . . . . ?
C3 N1 C12 O3 8.6(6) . . . . ?
C2 N1 C12 O3 166.1(4) . . . . ?
C3 N1 C12 C11 -175.6(3) . . . . ?
C2 N1 C12 C11 -18.2(5) . . . . ?
C19 C11 C12 O3 -21.8(5) . . . . ?
C10 C11 C12 O3 -149.6(4) . . . . ?
C19 C11 C12 N1 162.3(4) . . . . ?
C10 C11 C12 N1 34.5(5) . . . . ?
C9 C10 C13 C14 97.7(5) . . . . ?
C11 C10 C13 C14 -141.6(4) . . . . ?
C9 C10 C13 C18 -79.9(4) . . . . ?
C11 C10 C13 C18 40.8(5) . . . . ?
C18 C13 C14 C15 3.3(6) . . . . ?
C10 C13 C14 C15 -174.4(4) . . . . ?
C18 C13 C14 Br -175.0(3) . . . . ?
C10 C13 C14 Br 7.4(6) . . . . ?
C13 C14 C15 C16 -3.7(7) . . . . ?
Br C14 C15 C16 174.6(4) . . . . ?
C14 C15 C16 C17 2.1(7) . . . . ?
C15 C16 C17 C18 -0.3(7) . . . . ?
C16 C17 C18 C13 0.1(7) . . . . ?
C14 C13 C18 C17 -1.5(6) . . . . ?
C10 C13 C18 C17 176.3(4) . . . . ?
C20 O5 C19 O4 3.3(7) . . . . ?
C20 O5 C19 C11 -176.7(4) . . . . ?
C12 C11 C19 O4 99.3(5) . . . . ?
C10 C11 C19 O4 -133.4(5) . . . . ?
C12 C11 C19 O5 -80.7(4) . . . . ?
C10 C11 C19 O5 46.6(5) . . . . ?

loop_
_cod_related_entry_id
_cod_related_entry_database
_cod_related_entry_code
1 ChemSpider 26994052
